data_1543956
loop_
_publ_author_name
'Serkan Demir'
'Turan K. Yazicilar'
'Murat Tas'

_publ_section_title
;
 Two novel analogous Ni(II) and Cd(II) complexes of an imidazole based
 Schiff base obtained from imidazole-4-carbaldehyde and 2-aminophenol
;
_journal_name_full 'Inorganica Chimica Acta'
_journal_page_first 398
_journal_page_last 406
_journal_paper_doi 10.1016/j.ica.2013.09.047
_journal_volume 409B
_journal_year 2014
_chemical_formula_sum 'C10 H9 Cd0.5 Cl N3 O'
_chemical_formula_weight 278.85
_space_group_IT_number 15
_symmetry_cell_setting monoclinic
_symmetry_space_group_name_Hall '-C 2yc'
_symmetry_space_group_name_H-M 'C 1 2/c 1'
_atom_sites_solution_hydrogens geom
_atom_sites_solution_primary direct
_atom_sites_solution_secondary difmap
_cell_angle_alpha 90.00
_cell_angle_beta 98.368(4)
_cell_angle_gamma 90.00
_cell_formula_units_Z 8
_cell_length_a 13.8899(5)
_cell_length_b 25.058(2)
_cell_length_c 7.5601(5)
_cell_measurement_temperature 293(2)
_cell_volume 2603.3(3)
_computing_structure_refinement 'SHELXL-97 (Sheldrick, 1997)'
_diffrn_ambient_temperature 293(2)
_diffrn_measured_fraction_theta_full 0.997
_diffrn_measured_fraction_theta_max 0.857
_diffrn_radiation_monochromator graphite
_diffrn_radiation_source 'fine-focus sealed tube'
_diffrn_radiation_type MoK\a
_diffrn_radiation_wavelength 0.71073
_diffrn_reflns_av_R_equivalents 0.0432
_diffrn_reflns_av_sigmaI/netI 0.0932
_diffrn_reflns_limit_h_max 11
_diffrn_reflns_limit_h_min -16
_diffrn_reflns_limit_k_max 18
_diffrn_reflns_limit_k_min -32
_diffrn_reflns_limit_l_max 9
_diffrn_reflns_limit_l_min -9
_diffrn_reflns_number 5047
_diffrn_reflns_theta_full 25.00
_diffrn_reflns_theta_max 27.56
_diffrn_reflns_theta_min 3.25
_exptl_absorpt_coefficient_mu 1.069
_exptl_absorpt_correction_T_max 1.00000
_exptl_absorpt_correction_T_min 0.72064
_exptl_absorpt_correction_type multi-scan
_exptl_absorpt_process_details
;
 CrysAlisPro, Agilent Technologies,
 Version 1.171.35.15 (release 03-08-2011 CrysAlis171 .NET)
 (compiled Aug  3 2011,13:03:54)
 Empirical absorption correction using spherical harmonics,
 implemented in SCALE3 ABSPACK scaling algorithm.
;
_exptl_crystal_colour red
_exptl_crystal_density_diffrn 1.423
_exptl_crystal_density_method 'not measured'
_exptl_crystal_F_000 1112
_exptl_crystal_size_max 0.5
_exptl_crystal_size_mid 0.3
_exptl_crystal_size_min 0.2
_refine_diff_density_max 1.115
_refine_diff_density_min -0.496
_refine_diff_density_rms 0.145
_refine_ls_extinction_method none
_refine_ls_goodness_of_fit_ref 1.111
_refine_ls_hydrogen_treatment mixed
_refine_ls_matrix_type full
_refine_ls_number_parameters 145
_refine_ls_number_reflns 2581
_refine_ls_number_restraints 1
_refine_ls_restrained_S_all 1.111
_refine_ls_R_factor_all 0.1208
_refine_ls_R_factor_gt 0.0688
_refine_ls_shift/su_max 0.012
_refine_ls_shift/su_mean 0.003
_refine_ls_structure_factor_coef Fsqd
_refine_ls_weighting_details 'calc w=1/[\s^2^(Fo^2^)+(0.1066P)^2^+3.7767P] where P=(Fo^2^+2Fc^2^)/3'
_refine_ls_weighting_scheme calc
_refine_ls_wR_factor_gt 0.2014
_refine_ls_wR_factor_ref 0.2383
_reflns_number_gt 1552
_reflns_number_total 2581
_reflns_threshold_expression >2sigma(I)
_cod_data_source_file ICA-2014-409B-398-406-1.cif
_cod_data_source_block 133
_cod_depositor_comments
;
The following automatic conversions were performed:

'_journal_paper_doi' value
'http://dx.doi.org/10.1016/j.ica.2013.09.047' was changed to
'10.1016/j.ica.2013.09.047'.

Automatic conversion script
Id: cif_fix_values 6433 2018-09-21 13:16:33Z andrius 
;
_cod_original_cell_volume 2603.4(3)
_cod_original_formula_sum 'C10 H9 Cd0.50 Cl N3 O'
_cod_database_code 1543956

loop_
_symmetry_equiv_pos_as_xyz
'x, y, z'
'-x, y, -z+1/2'
'x+1/2, y+1/2, z'
'-x+1/2, y+1/2, -z+1/2'
'-x, -y, -z'
'x, -y, z-1/2'
'-x+1/2, -y+1/2, -z'
'x+1/2, -y+1/2, z-1/2'

loop_
_atom_site_label
_atom_site_type_symbol
_atom_site_fract_x
_atom_site_fract_y
_atom_site_fract_z
_atom_site_U_iso_or_equiv
_atom_site_adp_type
_atom_site_occupancy
_atom_site_symmetry_multiplicity
_atom_site_calc_flag
_atom_site_refinement_flags
_atom_site_disorder_assembly
_atom_site_disorder_group
Cd1 Cd 0.0000 0.27019(4) 0.2500 0.0563(4) Uani 1 2 d S . .
Cl1 Cl 0.03920(17) 0.20740(13) 0.0073(4) 0.0789(9) Uani 1 1 d . . .
N1 N -0.1565(5) 0.2962(3) 0.1619(10) 0.0551(19) Uani 1 1 d . . .
N3 N -0.0055(5) 0.3524(3) 0.0385(9) 0.0561(19) Uani 1 1 d . . .
N2 N -0.3109(5) 0.3137(4) 0.1257(12) 0.077(3) Uani 1 1 d . . .
H1N H -0.3719 0.3106 0.1322 0.092 Uiso 1 1 calc R . .
O13 O 0.1493(5) 0.3073(4) -0.1065(10) 0.080(2) Uani 1 1 d D . .
C1 C -0.2409(6) 0.2802(4) 0.1988(14) 0.060(3) Uani 1 1 d . . .
H1 H -0.2509 0.2500 0.2657 0.072 Uiso 1 1 calc R . .
C4 C -0.0922(6) 0.3708(4) 0.0047(12) 0.061(2) Uani 1 1 d . . .
H3 H -0.1034 0.4030 -0.0563 0.074 Uiso 1 1 calc R . .
C3 C -0.1737(6) 0.3417(4) 0.0613(12) 0.057(2) Uani 1 1 d . . .
C5 C 0.0734(6) 0.3851(4) 0.0039(12) 0.060(2) Uani 1 1 d . . .
C10 C 0.1533(7) 0.3605(5) -0.0585(13) 0.066(3) Uani 1 1 d . . .
C2 C -0.2694(7) 0.3542(5) 0.0387(15) 0.075(3) Uani 1 1 d . . .
H2 H -0.3001 0.3833 -0.0216 0.090 Uiso 1 1 calc R . .
C9 C 0.2332(7) 0.3897(6) -0.0765(16) 0.083(4) Uani 1 1 d . . .
H7 H 0.2851 0.3735 -0.1204 0.100 Uiso 1 1 calc R . .
C6 C 0.0825(8) 0.4392(5) 0.0493(18) 0.088(4) Uani 1 1 d . . .
H4 H 0.0315 0.4562 0.0937 0.106 Uiso 1 1 calc R . .
C7 C 0.1633(10) 0.4676(5) 0.031(2) 0.116(5) Uani 1 1 d . . .
H5 H 0.1673 0.5037 0.0594 0.139 Uiso 1 1 calc R . .
C8 C 0.2391(9) 0.4421(6) -0.032(2) 0.113(5) Uani 1 1 d . . .
H6 H 0.2953 0.4611 -0.0436 0.135 Uiso 1 1 calc R . .
H1O H 0.121(16) 0.273(4) -0.07(3) 0.25(12) Uiso 1 1 d D . .

loop_
_atom_site_aniso_label
_atom_site_aniso_U_11
_atom_site_aniso_U_22
_atom_site_aniso_U_33
_atom_site_aniso_U_23
_atom_site_aniso_U_13
_atom_site_aniso_U_12
Cd1 0.0398(5) 0.0718(8) 0.0554(6) 0.000 0.0009(4) 0.000
Cl1 0.0486(13) 0.096(2) 0.090(2) -0.0336(17) 0.0046(12) -0.0006(13)
N1 0.039(4) 0.072(5) 0.053(4) -0.002(4) 0.001(3) -0.003(4)
N3 0.048(4) 0.074(5) 0.047(4) 0.005(4) 0.007(3) 0.007(4)
N2 0.038(4) 0.108(7) 0.084(6) -0.027(6) 0.007(4) -0.007(5)
O13 0.076(5) 0.096(6) 0.074(5) -0.009(5) 0.029(4) 0.005(5)
C1 0.035(5) 0.075(7) 0.070(6) -0.005(5) 0.004(4) -0.002(5)
C4 0.052(5) 0.077(7) 0.053(6) 0.009(5) 0.001(4) -0.005(5)
C3 0.039(5) 0.078(7) 0.054(5) -0.009(5) 0.002(4) 0.008(5)
C5 0.042(5) 0.082(7) 0.055(6) 0.016(5) 0.004(4) 0.003(5)
C10 0.058(6) 0.089(8) 0.052(6) 0.020(6) 0.010(4) 0.005(6)
C2 0.047(5) 0.086(7) 0.089(8) -0.001(7) 0.001(5) 0.012(6)
C9 0.040(5) 0.114(10) 0.099(9) 0.025(8) 0.022(5) 0.004(6)
C6 0.058(6) 0.081(8) 0.125(11) 0.006(8) 0.014(6) 0.004(6)
C7 0.094(9) 0.076(9) 0.181(16) 0.019(10) 0.031(10) -0.015(8)
C8 0.063(8) 0.111(11) 0.167(15) 0.028(11) 0.024(8) -0.015(8)

loop_
_atom_type_symbol
_atom_type_description
_atom_type_scat_dispersion_real
_atom_type_scat_dispersion_imag
_atom_type_scat_source
C C 0.0033 0.0016 'International Tables Vol C Tables 4.2.6.8 and 6.1.1.4'
H H 0.0000 0.0000 'International Tables Vol C Tables 4.2.6.8 and 6.1.1.4'
N N 0.0061 0.0033 'International Tables Vol C Tables 4.2.6.8 and 6.1.1.4'
O O 0.0106 0.0060 'International Tables Vol C Tables 4.2.6.8 and 6.1.1.4'
Cl Cl 0.1484 0.1585 'International Tables Vol C Tables 4.2.6.8 and 6.1.1.4'
Cd Cd -0.8075 1.2024 'International Tables Vol C Tables 4.2.6.8 and 6.1.1.4'

loop_
_geom_angle_atom_site_label_1
_geom_angle_atom_site_label_2
_geom_angle_atom_site_label_3
_geom_angle
_geom_angle_site_symmetry_1
_geom_angle_site_symmetry_3
N1 Cd1 N1 146.7(4) 2 .
N1 Cd1 Cl1 95.3(2) 2 .
N1 Cd1 Cl1 105.22(19) . .
N1 Cd1 Cl1 105.22(19) 2 2
N1 Cd1 Cl1 95.3(2) . 2
Cl1 Cd1 Cl1 103.29(15) . 2
N1 Cd1 N3 69.6(2) 2 2
N1 Cd1 N3 83.9(2) . 2
Cl1 Cd1 N3 161.05(16) . 2
Cl1 Cd1 N3 92.10(17) 2 2
N1 Cd1 N3 83.9(2) 2 .
N1 Cd1 N3 69.6(2) . .
Cl1 Cd1 N3 92.10(17) . .
Cl1 Cd1 N3 161.05(16) 2 .
N3 Cd1 N3 75.3(3) 2 .
C1 N1 C3 106.6(8) . .
C1 N1 Cd1 134.3(7) . .
C3 N1 Cd1 118.8(5) . .
C4 N3 C5 118.9(8) . .
C4 N3 Cd1 110.5(6) . .
C5 N3 Cd1 127.9(5) . .
C1 N2 C2 109.2(8) . .
N1 C1 N2 109.7(9) . .
N3 C4 C3 120.5(9) . .
C2 C3 N1 110.5(9) . .
C2 C3 C4 129.6(10) . .
N1 C3 C4 119.8(7) . .
C6 C5 C10 117.3(9) . .
C6 C5 N3 123.8(9) . .
C10 C5 N3 118.4(10) . .
C9 C10 O13 119.9(10) . .
C9 C10 C5 119.6(11) . .
O13 C10 C5 120.5(9) . .
C3 C2 N2 104.0(9) . .
C10 C9 C8 121.4(11) . .
C7 C6 C5 122.0(11) . .
C6 C7 C8 118.8(13) . .
C9 C8 C7 121.0(12) . .

loop_
_geom_bond_atom_site_label_1
_geom_bond_atom_site_label_2
_geom_bond_distance
_geom_bond_site_symmetry_2
Cd1 N1 2.275(7) 2
Cd1 N1 2.275(7) .
Cd1 Cl1 2.536(3) .
Cd1 Cl1 2.536(3) 2
Cd1 N3 2.602(7) 2
Cd1 N3 2.602(7) .
N1 C1 1.306(10) .
N1 C3 1.373(12) .
N3 C4 1.280(11) .
N3 C5 1.423(11) .
N2 C1 1.343(12) .
N2 C2 1.379(13) .
O13 C10 1.380(13) .
C4 C3 1.463(12) .
C3 C2 1.351(11) .
C5 C6 1.402(15) .
C5 C10 1.408(13) .
C10 C9 1.354(14) .
C9 C8 1.356(17) .
C6 C7 1.352(15) .
C7 C8 1.372(17) .
